data_7019683
loop_
_publ_author_name
'Roters, Steffi'
'Appelt, Christian'
'Westenberg, Hauke'
'Hepp, Alexander'
'Slootweg, J. Chris'
'Lammertsma, Koop'
'Uhl, Werner'

_publ_section_title
;
 Dimeric aluminum-phosphorus compounds as masked frustrated Lewis pairs
 for small molecule activation.
;
_journal_issue 30
_journal_name_full 'Dalton transactions (Cambridge, England : 2003)'
_journal_page_first 9033
_journal_page_last 9045
_journal_paper_doi 10.1039/c2dt30080j
_journal_volume 41
_journal_year 2012
_chemical_formula_sum 'C36 H76 Al2 P2'
_chemical_formula_weight 624.87
_chemical_name_systematic
;
?
;
_space_group_IT_number 2
_symmetry_cell_setting triclinic
_symmetry_space_group_name_Hall '-P 1'
_symmetry_space_group_name_H-M 'P -1'
_atom_sites_solution_hydrogens geom
_atom_sites_solution_primary direct
_atom_sites_solution_secondary difmap
_audit_creation_method SHELXL-97
_cell_angle_alpha 79.662(2)
_cell_angle_beta 84.097(2)
_cell_angle_gamma 66.1080(10)
_cell_formula_units_Z 2
_cell_length_a 9.9285(3)
_cell_length_b 10.7738(4)
_cell_length_c 21.3657(7)
_cell_measurement_reflns_used 5997
_cell_measurement_temperature 153(2)
_cell_measurement_theta_max 63.00
_cell_measurement_theta_min 2.10
_cell_volume 2054.52(12)
_computing_cell_refinement 'Bruker SAINT+'
_computing_data_collection 'Bruker SMART'
_computing_data_reduction 'Bruker SHELXTL'
_computing_molecular_graphics 'Bruker SHELXTL'
_computing_publication_material 'Bruker SHELXTL'
_computing_structure_refinement 'SHELXL-97 (Sheldrick, 1997)'
_computing_structure_solution 'SHELXS-97 (Sheldrick, 1990)'
_diffrn_ambient_temperature 153(2)
_diffrn_measured_fraction_theta_full 0.902
_diffrn_measured_fraction_theta_max 0.902
_diffrn_measurement_device_type 'CCd area detector'
_diffrn_measurement_method 'omega scans'
_diffrn_radiation_monochromator graphite
_diffrn_radiation_source 'rotating anode'
_diffrn_radiation_type CuK\a
_diffrn_radiation_wavelength 1.54178
_diffrn_reflns_av_R_equivalents 0.0183
_diffrn_reflns_av_sigmaI/netI 0.0263
_diffrn_reflns_limit_h_max 11
_diffrn_reflns_limit_h_min -10
_diffrn_reflns_limit_k_max 12
_diffrn_reflns_limit_k_min -12
_diffrn_reflns_limit_l_max 24
_diffrn_reflns_limit_l_min -24
_diffrn_reflns_number 10609
_diffrn_reflns_theta_full 63.00
_diffrn_reflns_theta_max 63.00
_diffrn_reflns_theta_min 2.10
_exptl_absorpt_coefficient_mu 1.508
_exptl_absorpt_correction_T_max 0.8889
_exptl_absorpt_correction_T_min 0.5769
_exptl_absorpt_correction_type empirical
_exptl_absorpt_process_details SADABS
_exptl_crystal_colour colourless
_exptl_crystal_density_diffrn 1.010
_exptl_crystal_density_method 'not measured'
_exptl_crystal_description block
_exptl_crystal_F_000 696
_exptl_crystal_size_max 0.41
_exptl_crystal_size_mid 0.26
_exptl_crystal_size_min 0.08
_refine_diff_density_max 0.398
_refine_diff_density_min -0.315
_refine_diff_density_rms 0.043
_refine_ls_extinction_method none
_refine_ls_goodness_of_fit_ref 1.087
_refine_ls_hydrogen_treatment constr
_refine_ls_matrix_type full
_refine_ls_number_parameters 435
_refine_ls_number_reflns 5997
_refine_ls_number_restraints 48
_refine_ls_restrained_S_all 1.088
_refine_ls_R_factor_all 0.0528
_refine_ls_R_factor_gt 0.0488
_refine_ls_shift/su_max 0.001
_refine_ls_shift/su_mean 0.000
_refine_ls_structure_factor_coef Fsqd
_refine_ls_weighting_details 'calc w=1/[\s^2^(Fo^2^)+(0.0460P)^2^+1.8568P] where P=(Fo^2^+2Fc^2^)/3'
_refine_ls_weighting_scheme calc
_refine_ls_wR_factor_gt 0.1183
_refine_ls_wR_factor_ref 0.1208
_reflns_number_gt 5474
_reflns_number_total 5997
_reflns_threshold_expression >2sigma(I)
_cod_data_source_file c2dt30080j.txt
_cod_data_source_block 4
_cod_depositor_comments
;
The following automatic conversions were performed:

'_refine_ls_hydrogen_treatment' value 'constr.' was replaced with the
value 'constr' as specified in the replacement file
'src/cod-tools/trunk/data/replacement-values/replacement_values.lst'.

Automatic conversion script
Id: cif_fix_values 5376 2017-05-30 11:51:03Z andrius 
;
_cod_original_sg_symbol_H-M P-1
_cod_database_code 7019683

loop_
_symmetry_equiv_pos_as_xyz
'x, y, z'
'-x, -y, -z'

loop_
_atom_site_label
_atom_site_type_symbol
_atom_site_fract_x
_atom_site_fract_y
_atom_site_fract_z
_atom_site_U_iso_or_equiv
_atom_site_adp_type
_atom_site_occupancy
_atom_site_symmetry_multiplicity
_atom_site_calc_flag
_atom_site_refinement_flags
_atom_site_disorder_assembly
_atom_site_disorder_group
P1 P 0.74838(18) 0.6691(2) 0.20992(7) 0.0194(4) Uani 0.698(9) 1 d PU A 1
H1A H 0.8364 0.5432 0.2054 0.050 Uiso 0.70 1 d P A 1
P1A P 0.7039(10) 0.7331(13) 0.20747(17) 0.0465(19) Uani 0.302(9) 1 d PU A 2
H1AA H 0.5971 0.8942 0.1913 0.050 Uiso 0.30 1 d P A 2
C1 C 0.5922(3) 0.6747(2) 0.16457(11) 0.0299(5) Uani 1 1 d D . .
C11 C 0.6362(3) 0.6678(4) 0.09447(13) 0.0522(8) Uani 1 1 d D A .
H11A H 0.5560 0.6649 0.0723 0.078 Uiso 1 1 calc R . .
H11B H 0.7254 0.5848 0.0905 0.078 Uiso 1 1 calc R . .
H11C H 0.6555 0.7490 0.0755 0.078 Uiso 1 1 calc R . .
C12 C 0.5704(4) 0.5455(3) 0.19586(16) 0.0561(8) Uani 1 1 d D A .
H12A H 0.5442 0.5505 0.2411 0.084 Uiso 1 1 calc R . .
H12B H 0.6620 0.4650 0.1915 0.084 Uiso 1 1 calc R . .
H12C H 0.4911 0.5379 0.1751 0.084 Uiso 1 1 calc R . .
C13 C 0.4504(3) 0.8002(3) 0.17014(15) 0.0522(8) Uani 1 1 d D A .
H13A H 0.3751 0.7980 0.1446 0.078 Uiso 1 1 calc R . .
H13B H 0.4686 0.8835 0.1546 0.078 Uiso 1 1 calc R . .
H13C H 0.4160 0.8001 0.2148 0.078 Uiso 1 1 calc R . .
P2 P 0.6196(3) 0.9953(3) 0.26943(6) 0.0288(7) Uani 0.698(9) 1 d PU A 3
H2A H 0.5333 0.9329 0.2589 0.050 Uiso 0.70 1 d P A 3
P2A P 0.6584(4) 1.0356(5) 0.27593(13) 0.0190(10) Uani 0.302(9) 1 d PU A 4
H2AA H 0.6993 1.1142 0.2896 0.050 Uiso 0.30 1 d P A 4
C2 C 0.4522(3) 1.1435(2) 0.28947(11) 0.0322(6) Uani 1 1 d D . .
C21 C 0.3299(5) 1.1686(9) 0.2457(3) 0.0453(18) Uani 0.587(13) 1 d PDU A 3
H21A H 0.2446 1.2473 0.2552 0.054 Uiso 0.587(13) 1 calc PR A 3
H21B H 0.3055 1.0896 0.2521 0.054 Uiso 0.587(13) 1 calc PR A 3
H21C H 0.3622 1.1849 0.2023 0.054 Uiso 0.587(13) 1 calc PR A 3
C22 C 0.4856(9) 1.2764(6) 0.2763(4) 0.0404(16) Uani 0.587(13) 1 d PDU A 3
H22A H 0.5123 1.2934 0.2321 0.048 Uiso 0.587(13) 1 calc PR A 3
H22B H 0.5655 1.2640 0.3018 0.048 Uiso 0.587(13) 1 calc PR A 3
H22C H 0.3995 1.3532 0.2869 0.048 Uiso 0.587(13) 1 calc PR A 3
C23 C 0.400(2) 1.1228(18) 0.3589(4) 0.038(3) Uani 0.587(13) 1 d PDU A 3
H23A H 0.4776 1.1069 0.3864 0.046 Uiso 0.587(13) 1 calc PR A 3
H23B H 0.3729 1.0450 0.3666 0.046 Uiso 0.587(13) 1 calc PR A 3
H23C H 0.3157 1.2034 0.3674 0.046 Uiso 0.587(13) 1 calc PR A 3
C21A C 0.3550(10) 1.0822(14) 0.2613(4) 0.044(3) Uani 0.413(13) 1 d PDU A 4
H21D H 0.2526 1.1341 0.2704 0.052 Uiso 0.413(13) 1 calc PR A 4
H21E H 0.3811 0.9881 0.2802 0.052 Uiso 0.413(13) 1 calc PR A 4
H21F H 0.3723 1.0873 0.2160 0.052 Uiso 0.413(13) 1 calc PR A 4
C22A C 0.4257(13) 1.2830(8) 0.2551(5) 0.045(3) Uani 0.413(13) 1 d PDU A 4
H22D H 0.3219 1.3387 0.2557 0.054 Uiso 0.413(13) 1 calc PR A 4
H22E H 0.4618 1.2773 0.2118 0.054 Uiso 0.413(13) 1 calc PR A 4
H22F H 0.4763 1.3235 0.2754 0.054 Uiso 0.413(13) 1 calc PR A 4
C23A C 0.416(3) 1.139(3) 0.3599(5) 0.039(4) Uani 0.413(13) 1 d PDU A 4
H23D H 0.4682 1.1823 0.3777 0.046 Uiso 0.413(13) 1 calc PR A 4
H23E H 0.4456 1.0458 0.3800 0.046 Uiso 0.413(13) 1 calc PR A 4
H23F H 0.3121 1.1878 0.3667 0.046 Uiso 0.413(13) 1 calc PR A 4
Al1 Al 0.72335(7) 0.67982(7) 0.32942(3) 0.02930(18) Uani 1 1 d . . .
C3 C 0.5482(3) 0.6524(3) 0.37878(12) 0.0406(6) Uani 1 1 d . A .
C31 C 0.3966(3) 0.7391(4) 0.35123(17) 0.0643(9) Uani 1 1 d . . .
H31A H 0.3201 0.7293 0.3821 0.096 Uiso 1 1 calc R A .
H31B H 0.3892 0.7081 0.3118 0.096 Uiso 1 1 calc R . .
H31C H 0.3833 0.8358 0.3421 0.096 Uiso 1 1 calc R . .
C32 C 0.5639(4) 0.5025(3) 0.38956(15) 0.0565(8) Uani 1 1 d . . .
H32A H 0.6542 0.4442 0.4124 0.085 Uiso 1 1 calc R A .
H32B H 0.5688 0.4726 0.3484 0.085 Uiso 1 1 calc R . .
H32C H 0.4786 0.4949 0.4148 0.085 Uiso 1 1 calc R . .
C33 C 0.5477(4) 0.6922(3) 0.44444(13) 0.0564(8) Uani 1 1 d . . .
H33A H 0.5325 0.7892 0.4394 0.085 Uiso 1 1 calc R A .
H33B H 0.6423 0.6352 0.4642 0.085 Uiso 1 1 calc R . .
H33C H 0.4679 0.6777 0.4715 0.085 Uiso 1 1 calc R . .
C4 C 0.9224(3) 0.5237(3) 0.35053(11) 0.0361(6) Uani 1 1 d . A .
C41 C 0.9375(3) 0.3915(3) 0.32684(14) 0.0516(7) Uani 1 1 d . . .
H41A H 0.9341 0.4077 0.2803 0.077 Uiso 1 1 calc R A .
H41B H 0.8562 0.3655 0.3451 0.077 Uiso 1 1 calc R . .
H41C H 1.0316 0.3173 0.3401 0.077 Uiso 1 1 calc R . .
C42 C 0.9484(3) 0.4827(3) 0.42239(13) 0.0518(8) Uani 1 1 d . . .
H42A H 1.0459 0.4083 0.4295 0.078 Uiso 1 1 calc R A .
H42B H 0.8725 0.4516 0.4432 0.078 Uiso 1 1 calc R . .
H42C H 0.9433 0.5622 0.4403 0.078 Uiso 1 1 calc R . .
C43 C 1.0473(3) 0.5646(3) 0.31958(14) 0.0487(7) Uani 1 1 d . . .
H43A H 1.0438 0.6447 0.3364 0.073 Uiso 1 1 calc R A .
H43B H 1.0361 0.5873 0.2734 0.073 Uiso 1 1 calc R . .
H43C H 1.1422 0.4879 0.3291 0.073 Uiso 1 1 calc R . .
Al2 Al 0.77522(7) 0.98873(7) 0.16489(3) 0.02883(18) Uani 1 1 d . . .
C5 C 0.6593(3) 1.1101(3) 0.08768(11) 0.0346(6) Uani 1 1 d . A .
C51 C 0.5100(3) 1.1062(4) 0.07985(15) 0.0635(10) Uani 1 1 d . . .
H51A H 0.4650 1.1680 0.0413 0.095 Uiso 1 1 calc R A .
H51B H 0.4454 1.1357 0.1169 0.095 Uiso 1 1 calc R . .
H51C H 0.5236 1.0123 0.0763 0.095 Uiso 1 1 calc R . .
C52 C 0.7546(3) 1.0571(3) 0.02903(12) 0.0448(7) Uani 1 1 d . . .
H52A H 0.7652 0.9630 0.0282 0.067 Uiso 1 1 calc R A .
H52B H 0.8521 1.0584 0.0313 0.067 Uiso 1 1 calc R . .
H52C H 0.7072 1.1163 -0.0097 0.067 Uiso 1 1 calc R . .
C53 C 0.6368(3) 1.2602(3) 0.08377(13) 0.0491(7) Uani 1 1 d . . .
H53A H 0.5890 1.3128 0.0440 0.074 Uiso 1 1 calc R A .
H53B H 0.7325 1.2659 0.0848 0.074 Uiso 1 1 calc R . .
H53C H 0.5744 1.2982 0.1200 0.074 Uiso 1 1 calc R . .
C6 C 0.9485(3) 1.0304(3) 0.18306(11) 0.0324(5) Uani 1 1 d . A .
C61 C 1.0529(3) 1.0371(3) 0.12553(12) 0.0393(6) Uani 1 1 d . . .
H61A H 1.1329 1.0574 0.1383 0.059 Uiso 1 1 calc R A .
H61B H 0.9981 1.1095 0.0918 0.059 Uiso 1 1 calc R . .
H61C H 1.0944 0.9486 0.1098 0.059 Uiso 1 1 calc R . .
C62 C 0.8970(3) 1.1697(3) 0.20656(15) 0.0539(8) Uani 1 1 d . . .
H62A H 0.8262 1.1735 0.2424 0.081 Uiso 1 1 calc R A .
H62B H 0.8500 1.2437 0.1719 0.081 Uiso 1 1 calc R . .
H62C H 0.9821 1.1808 0.2204 0.081 Uiso 1 1 calc R . .
C63 C 1.0411(3) 0.9183(3) 0.23495(12) 0.0408(6) Uani 1 1 d . . .
H63A H 1.0828 0.8297 0.2193 0.061 Uiso 1 1 calc R A .
H63B H 0.9784 0.9126 0.2730 0.061 Uiso 1 1 calc R . .
H63C H 1.1211 0.9412 0.2457 0.061 Uiso 1 1 calc R . .
C71 C 0.8305(2) 0.7858(2) 0.16346(10) 0.0280(5) Uani 1 1 d . A .
C72 C 0.9524(3) 0.7394(2) 0.12574(11) 0.0292(5) Uani 1 1 d . . .
H72 H 0.9799 0.8133 0.1075 0.035 Uiso 1 1 calc R A .
C73 C 1.0610(3) 0.6070(3) 0.10265(11) 0.0325(5) Uani 1 1 d . A .
C731 C 1.0472(3) 0.4713(3) 0.12919(13) 0.0473(7) Uani 1 1 d . . .
H73D H 1.0615 0.4511 0.1752 0.071 Uiso 1 1 calc R A .
H73E H 1.1223 0.3975 0.1086 0.071 Uiso 1 1 calc R . .
H73F H 0.9490 0.4781 0.1209 0.071 Uiso 1 1 calc R . .
C732 C 1.0502(3) 0.6315(3) 0.02990(12) 0.0456(7) Uani 1 1 d . . .
H73A H 1.1259 0.5533 0.0122 0.068 Uiso 1 1 calc R A .
H73B H 1.0651 0.7155 0.0120 0.068 Uiso 1 1 calc R . .
H73C H 0.9525 0.6413 0.0190 0.068 Uiso 1 1 calc R . .
C733 C 1.2148(3) 0.5913(3) 0.11830(15) 0.0509(7) Uani 1 1 d . . .
H73G H 1.2242 0.5741 0.1646 0.076 Uiso 1 1 calc R A .
H73H H 1.2291 0.6758 0.1006 0.076 Uiso 1 1 calc R . .
H73I H 1.2896 0.5140 0.0997 0.076 Uiso 1 1 calc R . .
C81 C 0.7170(2) 0.8690(2) 0.33360(10) 0.0282(5) Uani 1 1 d . A .
C82 C 0.7843(3) 0.8624(3) 0.38616(11) 0.0316(5) Uani 1 1 d . . .
H82 H 0.8185 0.7712 0.4084 0.038 Uiso 1 1 calc R A .
C83 C 0.8241(3) 0.9516(3) 0.42210(12) 0.0368(6) Uani 1 1 d . A .
C831 C 0.7451(3) 0.9515(3) 0.48756(13) 0.0514(8) Uani 1 1 d . . .
H83A H 0.6384 0.9984 0.4824 0.077 Uiso 1 1 calc R A .
H83B H 0.7772 0.9996 0.5139 0.077 Uiso 1 1 calc R . .
H83C H 0.7691 0.8566 0.5083 0.077 Uiso 1 1 calc R . .
C832 C 0.9908(3) 0.8794(4) 0.43158(16) 0.0618(9) Uani 1 1 d . . .
H83G H 1.0149 0.7844 0.4522 0.093 Uiso 1 1 calc R A .
H83H H 1.0208 0.9279 0.4585 0.093 Uiso 1 1 calc R . .
H83I H 1.0432 0.8799 0.3901 0.093 Uiso 1 1 calc R . .
C833 C 0.7898(4) 1.0988(3) 0.39142(16) 0.0671(10) Uani 1 1 d . . .
H83D H 0.8335 1.1001 0.3482 0.101 Uiso 1 1 calc R A .
H83E H 0.8310 1.1419 0.4166 0.101 Uiso 1 1 calc R . .
H83F H 0.6828 1.1497 0.3897 0.101 Uiso 1 1 calc R . .

loop_
_atom_site_aniso_label
_atom_site_aniso_U_11
_atom_site_aniso_U_22
_atom_site_aniso_U_33
_atom_site_aniso_U_23
_atom_site_aniso_U_13
_atom_site_aniso_U_12
P1 0.0181(6) 0.0161(8) 0.0191(5) -0.0002(5) -0.0017(4) -0.0024(6)
P1A 0.055(3) 0.080(5) 0.0256(14) -0.005(2) -0.0036(16) -0.049(4)
C1 0.0277(12) 0.0313(13) 0.0333(13) -0.0050(10) -0.0080(10) -0.0125(10)
C11 0.0489(17) 0.080(2) 0.0364(15) -0.0167(15) -0.0087(12) -0.0299(16)
C12 0.075(2) 0.0412(17) 0.061(2) -0.0009(15) -0.0220(16) -0.0306(16)
C13 0.0396(16) 0.0525(18) 0.0545(18) -0.0097(15) -0.0103(13) -0.0053(14)
P2 0.0259(8) 0.0271(8) 0.0229(5) -0.0014(5) 0.0047(4) -0.0019(7)
P2A 0.0179(13) 0.0220(14) 0.0205(11) -0.0033(9) 0.0007(8) -0.0117(11)
C2 0.0261(12) 0.0311(13) 0.0291(13) -0.0016(10) 0.0053(9) -0.0034(11)
C21 0.034(3) 0.038(4) 0.050(3) -0.009(3) -0.001(2) 0.001(3)
C22 0.043(4) 0.023(3) 0.039(4) 0.000(2) 0.007(3) 0.000(3)
C23 0.040(7) 0.035(5) 0.029(5) -0.012(3) 0.016(3) -0.005(4)
C21A 0.038(4) 0.052(7) 0.044(4) -0.013(4) 0.006(3) -0.020(4)
C22A 0.042(5) 0.032(4) 0.038(5) 0.005(4) 0.002(4) 0.002(4)
C23A 0.024(6) 0.033(8) 0.048(8) 0.002(5) 0.005(5) -0.004(5)
Al1 0.0292(4) 0.0339(4) 0.0210(3) -0.0009(3) 0.0015(3) -0.0105(3)
C3 0.0426(15) 0.0375(15) 0.0357(14) 0.0040(12) 0.0093(11) -0.0160(12)
C31 0.0411(17) 0.064(2) 0.074(2) 0.0121(18) 0.0087(15) -0.0187(16)
C32 0.066(2) 0.0533(19) 0.0526(18) -0.0010(15) 0.0123(15) -0.0328(17)
C33 0.068(2) 0.0555(19) 0.0412(16) -0.0098(14) 0.0259(14) -0.0257(17)
C4 0.0372(14) 0.0341(14) 0.0296(13) -0.0082(11) -0.0015(10) -0.0051(11)
C41 0.0536(18) 0.0434(17) 0.0524(18) -0.0170(14) 0.0003(14) -0.0103(14)
C42 0.0584(18) 0.0367(15) 0.0405(16) -0.0029(13) -0.0143(13) 0.0032(14)
C43 0.0353(15) 0.0534(18) 0.0517(17) -0.0179(14) 0.0003(12) -0.0080(13)
Al2 0.0253(4) 0.0319(4) 0.0197(3) 0.0002(3) 0.0024(3) -0.0040(3)
C5 0.0347(13) 0.0375(14) 0.0229(12) 0.0051(11) -0.0021(10) -0.0092(11)
C51 0.0461(18) 0.084(2) 0.0504(18) 0.0297(18) -0.0168(14) -0.0285(17)
C52 0.0548(17) 0.0443(16) 0.0246(13) 0.0005(12) -0.0020(11) -0.0108(14)
C53 0.0578(18) 0.0375(16) 0.0355(15) 0.0006(12) -0.0065(13) -0.0032(14)
C6 0.0294(12) 0.0353(14) 0.0273(12) -0.0082(10) 0.0026(10) -0.0070(11)
C61 0.0354(14) 0.0425(15) 0.0395(14) -0.0037(12) 0.0038(11) -0.0172(12)
C62 0.0514(18) 0.0477(18) 0.0559(18) -0.0216(15) -0.0076(14) -0.0056(15)
C63 0.0332(14) 0.0485(17) 0.0336(13) -0.0039(12) -0.0013(11) -0.0097(12)
C71 0.0258(12) 0.0370(13) 0.0189(11) -0.0006(10) -0.0040(9) -0.0107(10)
C72 0.0307(12) 0.0293(13) 0.0268(12) -0.0013(10) -0.0019(9) -0.0120(10)
C73 0.0311(13) 0.0337(14) 0.0331(13) -0.0088(11) 0.0037(10) -0.0129(11)
C731 0.0598(18) 0.0375(15) 0.0427(16) -0.0035(13) -0.0003(13) -0.0185(14)
C732 0.0567(18) 0.0451(16) 0.0349(14) -0.0115(12) 0.0104(12) -0.0205(14)
C733 0.0308(14) 0.0502(18) 0.068(2) -0.0251(15) 0.0032(13) -0.0064(13)
C81 0.0221(11) 0.0336(13) 0.0216(11) -0.0016(10) 0.0039(9) -0.0057(10)
C82 0.0316(13) 0.0307(13) 0.0273(12) -0.0026(10) 0.0016(10) -0.0084(11)
C83 0.0396(14) 0.0416(15) 0.0302(13) -0.0124(11) 0.0026(10) -0.0150(12)
C831 0.0590(19) 0.066(2) 0.0346(15) -0.0187(14) 0.0071(13) -0.0281(16)
C832 0.0459(17) 0.086(3) 0.063(2) -0.0393(19) -0.0007(15) -0.0240(17)
C833 0.097(3) 0.0497(19) 0.058(2) -0.0103(16) 0.0118(19) -0.035(2)

loop_
_atom_type_symbol
_atom_type_description
_atom_type_scat_dispersion_real
_atom_type_scat_dispersion_imag
_atom_type_scat_source
C C 0.0181 0.0091 'International Tables Vol C Tables 4.2.6.8 and 6.1.1.4'
H H 0.0000 0.0000 'International Tables Vol C Tables 4.2.6.8 and 6.1.1.4'
Al Al 0.2130 0.2455 'International Tables Vol C Tables 4.2.6.8 and 6.1.1.4'
P P 0.2955 0.4335 'International Tables Vol C Tables 4.2.6.8 and 6.1.1.4'

loop_
_geom_angle_atom_site_label_1
_geom_angle_atom_site_label_2
_geom_angle_atom_site_label_3
_geom_angle
C71 P1 C1 109.12(13)
C71 P1 Al1 113.39(10)
C1 P1 Al1 121.68(10)
C71 P1 H1A 108.8
C1 P1 H1A 97.2
Al1 P1 H1A 104.6
C71 P1A C1 117.4(2)
C71 P1A Al1 118.47(19)
C1 P1A Al1 122.2(2)
C71 P1A H1AA 82.8
C1 P1A H1AA 94.1
Al1 P1A H1AA 106.2
C13 C1 C12 110.0(2)
C13 C1 C11 109.1(2)
C12 C1 C11 110.3(2)
C13 C1 P1A 94.8(4)
C12 C1 P1A 117.0(3)
C11 C1 P1A 114.4(2)
C13 C1 P1 113.76(19)
C12 C1 P1 102.81(18)
C11 C1 P1 110.77(18)
P1A C1 P1 19.9(3)
C1 C11 H11A 109.5
C1 C11 H11B 109.5
H11A C11 H11B 109.5
C1 C11 H11C 109.5
H11A C11 H11C 109.5
H11B C11 H11C 109.5
C1 C12 H12A 109.5
C1 C12 H12B 109.5
H12A C12 H12B 109.5
C1 C12 H12C 109.5
H12A C12 H12C 109.5
H12B C12 H12C 109.5
C1 C13 H13A 109.5
C1 C13 H13B 109.5
H13A C13 H13B 109.5
C1 C13 H13C 109.5
H13A C13 H13C 109.5
H13B C13 H13C 109.5
C81 P2 C2 117.92(12)
C81 P2 Al2 113.33(9)
C2 P2 Al2 125.66(10)
C81 P2 H2A 96.4
C2 P2 H2A 89.2
Al2 P2 H2A 102.3
C81 P2 H2AA 89.3
C2 P2 H2AA 77.7
Al2 P2 H2AA 86.3
H2A P2 H2AA 166.8
C81 P2A C2 109.9(2)
C81 P2A Al2 109.76(18)
C2 P2A Al2 122.66(18)
C81 P2A H2AA 112.9
C2 P2A H2AA 95.6
Al2 P2A H2AA 105.2
C22A C2 C23A 113.5(10)
C22A C2 C21 77.8(5)
C23A C2 C21 118.1(11)
C22A C2 C23 120.6(8)
C23A C2 C23 11.0(15)
C21 C2 C23 109.8(8)
C22A C2 C22 28.6(4)
C23A C2 C22 98.9(10)
C21 C2 C22 106.4(3)
C23 C2 C22 109.1(7)
C22A C2 C21A 109.9(5)
C23A C2 C21A 107.6(10)
C21 C2 C21A 32.5(3)
C23 C2 C21A 96.7(8)
C22 C2 C21A 138.4(4)
C22A C2 P2 119.7(4)
C23A C2 P2 113.7(11)
C21 C2 P2 109.6(3)
C23 C2 P2 112.6(7)
C22 C2 P2 109.2(3)
C21A C2 P2 89.0(4)
C22A C2 P2A 105.8(5)
C23A C2 P2A 109.5(11)
C21 C2 P2A 126.0(3)
C23 C2 P2A 113.0(7)
C22 C2 P2A 89.2(4)
C21A C2 P2A 110.5(5)
P2 C2 P2A 22.00(10)
C2 C21 H21A 109.5
C2 C21 H21B 109.5
C2 C21 H21C 109.5
C2 C22 H22A 109.5
C2 C22 H22B 109.5
C2 C22 H22C 109.5
C2 C23 H23A 109.5
C2 C23 H23B 109.5
C2 C23 H23C 109.5
C2 C21A H21D 109.5
C2 C21A H21E 109.5
C2 C21A H21F 109.5
C2 C22A H22D 109.5
C2 C22A H22E 109.5
C2 C22A H22F 109.5
C2 C23A H23D 109.5
C2 C23A H23E 109.5
C2 C23A H23F 109.5
C81 Al1 C3 110.79(10)
C81 Al1 C4 113.99(10)
C3 Al1 C4 114.54(11)
C81 Al1 P1 103.21(8)
C3 Al1 P1 117.93(9)
C4 Al1 P1 95.22(9)
C81 Al1 P1A 91.7(2)
C3 Al1 P1A 115.64(13)
C4 Al1 P1A 108.2(3)
P1 Al1 P1A 14.5(2)
C31 C3 C32 106.7(3)
C31 C3 C33 107.5(3)
C32 C3 C33 107.4(2)
C31 C3 Al1 116.58(18)
C32 C3 Al1 113.09(19)
C33 C3 Al1 105.06(19)
C3 C31 H31A 109.5
C3 C31 H31B 109.5
H31A C31 H31B 109.5
C3 C31 H31C 109.5
H31A C31 H31C 109.5
H31B C31 H31C 109.5
C3 C32 H32A 109.5
C3 C32 H32B 109.5
H32A C32 H32B 109.5
C3 C32 H32C 109.5
H32A C32 H32C 109.5
H32B C32 H32C 109.5
C3 C33 H33A 109.5
C3 C33 H33B 109.5
H33A C33 H33B 109.5
C3 C33 H33C 109.5
H33A C33 H33C 109.5
H33B C33 H33C 109.5
C43 C4 C42 107.7(2)
C43 C4 C41 108.3(2)
C42 C4 C41 105.3(2)
C43 C4 Al1 110.25(18)
C42 C4 Al1 113.30(17)
C41 C4 Al1 111.67(18)
C4 C41 H41A 109.5
C4 C41 H41B 109.5
H41A C41 H41B 109.5
C4 C41 H41C 109.5
H41A C41 H41C 109.5
H41B C41 H41C 109.5
C4 C42 H42A 109.5
C4 C42 H42B 109.5
H42A C42 H42B 109.5
C4 C42 H42C 109.5
H42A C42 H42C 109.5
H42B C42 H42C 109.5
C4 C43 H43A 109.5
C4 C43 H43B 109.5
H43A C43 H43B 109.5
C4 C43 H43C 109.5
H43A C43 H43C 109.5
H43B C43 H43C 109.5
C71 Al2 C6 112.95(10)
C71 Al2 C5 112.40(10)
C6 Al2 C5 114.40(10)
C71 Al2 P2A 106.32(14)
C6 Al2 P2A 91.17(17)
C5 Al2 P2A 117.81(9)
C71 Al2 P2 94.75(10)
C6 Al2 P2 106.32(12)
C5 Al2 P2 114.32(8)
P2A Al2 P2 16.16(8)
C51 C5 C53 108.0(2)
C51 C5 C52 105.9(2)
C53 C5 C52 107.1(2)
C51 C5 Al2 116.89(17)
C53 C5 Al2 112.38(18)
C52 C5 Al2 105.96(16)
C5 C51 H51A 109.5
C5 C51 H51B 109.5
H51A C51 H51B 109.5
C5 C51 H51C 109.5
H51A C51 H51C 109.5
H51B C51 H51C 109.5
C5 C52 H52A 109.5
C5 C52 H52B 109.5
H52A C52 H52B 109.5
C5 C52 H52C 109.5
H52A C52 H52C 109.5
H52B C52 H52C 109.5
C5 C53 H53A 109.5
C5 C53 H53B 109.5
H53A C53 H53B 109.5
C5 C53 H53C 109.5
H53A C53 H53C 109.5
H53B C53 H53C 109.5
C61 C6 C63 107.1(2)
C61 C6 C62 105.5(2)
C63 C6 C62 108.2(2)
C61 C6 Al2 114.74(17)
C63 C6 Al2 109.31(17)
C62 C6 Al2 111.70(18)
C6 C61 H61A 109.5
C6 C61 H61B 109.5
H61A C61 H61B 109.5
C6 C61 H61C 109.5
H61A C61 H61C 109.5
H61B C61 H61C 109.5
C6 C62 H62A 109.5
C6 C62 H62B 109.5
H62A C62 H62B 109.5
C6 C62 H62C 109.5
H62A C62 H62C 109.5
H62B C62 H62C 109.5
C6 C63 H63A 109.5
C6 C63 H63B 109.5
H63A C63 H63B 109.5
C6 C63 H63C 109.5
H63A C63 H63C 109.5
H63B C63 H63C 109.5
C72 C71 P1A 141.2(5)
C72 C71 P1 121.9(2)
P1A C71 P1 20.4(4)
C72 C71 Al2 108.49(17)
P1A C71 Al2 110.2(4)
P1 C71 Al2 129.31(14)
C71 C72 C73 140.9(2)
C71 C72 H72 109.6
C73 C72 H72 109.6
C731 C73 C72 119.6(2)
C731 C73 C733 107.1(2)
C72 C73 C733 106.3(2)
C731 C73 C732 108.7(2)
C72 C73 C732 106.3(2)
C733 C73 C732 108.4(2)
C73 C731 H73D 109.5
C73 C731 H73E 109.5
H73D C731 H73E 109.5
C73 C731 H73F 109.5
H73D C731 H73F 109.5
H73E C731 H73F 109.5
C73 C732 H73A 109.5
C73 C732 H73B 109.5
H73A C732 H73B 109.5
C73 C732 H73C 109.5
H73A C732 H73C 109.5
H73B C732 H73C 109.5
C73 C733 H73G 109.5
C73 C733 H73H 109.5
H73G C733 H73H 109.5
C73 C733 H73I 109.5
H73G C733 H73I 109.5
H73H C733 H73I 109.5
C82 C81 P2 138.5(2)
C82 C81 P2A 117.5(3)
P2 C81 P2A 22.44(9)
C82 C81 Al1 108.74(17)
P2 C81 Al1 112.66(18)
P2A C81 Al1 133.3(2)
C81 C82 C83 141.3(2)
C81 C82 H82 109.4
C83 C82 H82 109.4
C833 C83 C82 117.4(2)
C833 C83 C831 108.9(2)
C82 C83 C831 107.3(2)
C833 C83 C832 108.3(3)
C82 C83 C832 106.2(2)
C831 C83 C832 108.4(2)
C83 C831 H83A 109.5
C83 C831 H83B 109.5
H83A C831 H83B 109.5
C83 C831 H83C 109.5
H83A C831 H83C 109.5
H83B C831 H83C 109.5
C83 C832 H83G 109.5
C83 C832 H83H 109.5
H83G C832 H83H 109.5
C83 C832 H83I 109.5
H83G C832 H83I 109.5
H83H C832 H83I 109.5
C83 C833 H83D 109.5
C83 C833 H83E 109.5
H83D C833 H83E 109.5
C83 C833 H83F 109.5
H83D C833 H83F 109.5
H83E C833 H83F 109.5

loop_
_geom_bond_atom_site_label_1
_geom_bond_atom_site_label_2
_geom_bond_distance
P1 C71 1.856(3)
P1 C1 1.886(3)
P1 Al1 2.5585(15)
P1 H1A 1.2970
P1A C71 1.711(4)
P1A C1 1.856(4)
P1A Al1 2.575(4)
P1A H1AA 1.6205
C1 C13 1.518(4)
C1 C12 1.520(4)
C1 C11 1.523(3)
C11 H11A 0.9800
C11 H11B 0.9800
C11 H11C 0.9800
C12 H12A 0.9800
C12 H12B 0.9800
C12 H12C 0.9800
C13 H13A 0.9800
C13 H13B 0.9800
C13 H13C 0.9800
P2 C81 1.790(2)
P2 C2 1.855(2)
P2 Al2 2.5767(14)
P2 H2A 1.3408
P2 H2AA 1.8818
P2A C81 1.894(4)
P2A C2 1.923(4)
P2A Al2 2.572(3)
P2A H2AA 1.1658
C2 C22A 1.481(8)
C2 C23A 1.507(12)
C2 C21 1.516(5)
C2 C23 1.530(8)
C2 C22 1.569(6)
C2 C21A 1.584(7)
C21 H21A 0.9599
C21 H21B 0.9599
C21 H21C 0.9599
C22 H22A 0.9599
C22 H22B 0.9599
C22 H22C 0.9599
C23 H23A 0.9599
C23 H23B 0.9599
C23 H23C 0.9599
C21A H21D 0.9599
C21A H21E 0.9599
C21A H21F 0.9599
C22A H22D 0.9599
C22A H22E 0.9599
C22A H22F 0.9599
C23A H23D 0.9599
C23A H23E 0.9599
C23A H23F 0.9599
Al1 C81 2.031(3)
Al1 C3 2.038(3)
Al1 C4 2.039(3)
C3 C31 1.526(4)
C3 C32 1.534(4)
C3 C33 1.538(4)
C31 H31A 0.9800
C31 H31B 0.9800
C31 H31C 0.9800
C32 H32A 0.9800
C32 H32B 0.9800
C32 H32C 0.9800
C33 H33A 0.9800
C33 H33B 0.9800
C33 H33C 0.9800
C4 C43 1.529(4)
C4 C42 1.538(4)
C4 C41 1.543(4)
C41 H41A 0.9800
C41 H41B 0.9800
C41 H41C 0.9800
C42 H42A 0.9800
C42 H42B 0.9800
C42 H42C 0.9800
C43 H43A 0.9800
C43 H43B 0.9800
C43 H43C 0.9800
Al2 C71 2.032(3)
Al2 C6 2.034(3)
Al2 C5 2.038(2)
C5 C51 1.526(4)
C5 C53 1.529(4)
C5 C52 1.538(3)
C51 H51A 0.9800
C51 H51B 0.9800
C51 H51C 0.9800
C52 H52A 0.9800
C52 H52B 0.9800
C52 H52C 0.9800
C53 H53A 0.9800
C53 H53B 0.9800
C53 H53C 0.9800
C6 C61 1.535(3)
C6 C63 1.537(3)
C6 C62 1.537(4)
C61 H61A 0.9800
C61 H61B 0.9800
C61 H61C 0.9800
C62 H62A 0.9800
C62 H62B 0.9800
C62 H62C 0.9800
C63 H63A 0.9800
C63 H63B 0.9800
C63 H63C 0.9800
C71 C72 1.349(3)
C72 C73 1.528(3)
C72 H72 0.9500
C73 C731 1.526(4)
C73 C733 1.532(4)
C73 C732 1.537(3)
C731 H73D 0.9800
C731 H73E 0.9800
C731 H73F 0.9800
C732 H73A 0.9800
C732 H73B 0.9800
C732 H73C 0.9800
C733 H73G 0.9800
C733 H73H 0.9800
C733 H73I 0.9800
C81 C82 1.342(3)
C82 C83 1.519(4)
C82 H82 0.9500
C83 C833 1.515(4)
C83 C831 1.532(3)
C83 C832 1.534(4)
C831 H83A 0.9800
C831 H83B 0.9800
C831 H83C 0.9800
C832 H83G 0.9800
C832 H83H 0.9800
C832 H83I 0.9800
C833 H83D 0.9800
C833 H83E 0.9800
C833 H83F 0.9800

loop_
_geom_torsion_atom_site_label_1
_geom_torsion_atom_site_label_2
_geom_torsion_atom_site_label_3
_geom_torsion_atom_site_label_4
_geom_torsion
C71 P1A C1 C13 -108.1(7)
Al1 P1A C1 C13 88.0(6)
C71 P1A C1 C12 136.6(6)
Al1 P1A C1 C12 -27.4(8)
C71 P1A C1 C11 5.4(9)
Al1 P1A C1 C11 -158.5(4)
C71 P1A C1 P1 89.1(9)
Al1 P1A C1 P1 -74.8(6)
C71 P1 C1 C13 -78.8(2)
Al1 P1 C1 C13 56.3(2)
C71 P1 C1 C12 162.3(2)
Al1 P1 C1 C12 -62.6(2)
C71 P1 C1 C11 44.6(2)
Al1 P1 C1 C11 179.59(18)
C71 P1 C1 P1A -60.0(4)
Al1 P1 C1 P1A 75.0(4)
C81 P2 C2 C22A 138.4(7)
Al2 P2 C2 C22A -20.3(7)
C81 P2 C2 C23A -0.3(11)
Al2 P2 C2 C23A -159.0(10)
C81 P2 C2 C21 -134.8(4)
Al2 P2 C2 C21 66.5(5)
C81 P2 C2 C23 -12.3(8)
Al2 P2 C2 C23 -170.9(8)
C81 P2 C2 C22 109.1(4)
Al2 P2 C2 C22 -49.6(4)
C81 P2 C2 C21A -109.1(5)
Al2 P2 C2 C21A 92.2(5)
C81 P2 C2 P2A 83.3(3)
Al2 P2 C2 P2A -75.3(3)
C81 P2A C2 C22A 165.8(6)
Al2 P2A C2 C22A -63.0(7)
C81 P2A C2 C23A 43.1(11)
Al2 P2A C2 C23A 174.3(10)
C81 P2A C2 C21 -107.9(5)
Al2 P2A C2 C21 23.2(7)
C81 P2A C2 C23 31.9(8)
Al2 P2A C2 C23 163.0(8)
C81 P2A C2 C22 142.3(4)
Al2 P2A C2 C22 -86.5(5)
C81 P2A C2 C21A -75.2(5)
Al2 P2A C2 C21A 55.9(6)
C81 P2A C2 P2 -61.9(3)
Al2 P2A C2 P2 69.3(4)
C71 P1 Al1 C81 24.07(14)
C1 P1 Al1 C81 -109.27(15)
C71 P1 Al1 C3 146.55(13)
C1 P1 Al1 C3 13.21(19)
C71 P1 Al1 C4 -92.09(14)
C1 P1 Al1 C4 134.58(16)
C71 P1 Al1 P1A 61.9(4)
C1 P1 Al1 P1A -71.4(4)
C71 P1A Al1 C81 55.1(7)
C1 P1A Al1 C81 -141.1(7)
C71 P1A Al1 C3 169.2(5)
C1 P1A Al1 C3 -27.1(8)
C71 P1A Al1 C4 -60.9(7)
C1 P1A Al1 C4 102.9(6)
C71 P1A Al1 P1 -88.2(8)
C1 P1A Al1 P1 75.6(7)
C81 Al1 C3 C31 68.2(3)
C4 Al1 C3 C31 -161.2(2)
P1 Al1 C3 C31 -50.4(3)
P1A Al1 C3 C31 -34.4(4)
C81 Al1 C3 C32 -167.6(2)
C4 Al1 C3 C32 -37.0(2)
P1 Al1 C3 C32 73.8(2)
P1A Al1 C3 C32 89.9(4)
C81 Al1 C3 C33 -50.7(2)
C4 Al1 C3 C33 79.9(2)
P1 Al1 C3 C33 -169.29(17)
P1A Al1 C3 C33 -153.3(4)
C81 Al1 C4 C43 -41.6(2)
C3 Al1 C4 C43 -170.69(18)
P1 Al1 C4 C43 65.34(18)
P1A Al1 C4 C43 58.7(2)
C81 Al1 C4 C42 79.1(2)
C3 Al1 C4 C42 -49.9(2)
P1 Al1 C4 C42 -173.9(2)
P1A Al1 C4 C42 179.5(2)
C81 Al1 C4 C41 -162.12(18)
C3 Al1 C4 C41 68.8(2)
P1 Al1 C4 C41 -55.15(19)
P1A Al1 C4 C41 -61.8(2)
C81 P2A Al2 C71 20.7(3)
C2 P2A Al2 C71 -110.5(3)
C81 P2A Al2 C6 -93.6(3)
C2 P2A Al2 C6 135.1(4)
C81 P2A Al2 C5 147.8(2)
C2 P2A Al2 C5 16.6(5)
C81 P2A Al2 P2 66.2(4)
C2 P2A Al2 P2 -65.0(4)
C81 P2 Al2 C71 53.7(2)
C2 P2 Al2 C71 -146.7(3)
C81 P2 Al2 C6 -61.9(2)
C2 P2 Al2 C6 97.7(3)
C81 P2 Al2 C5 170.9(2)
C2 P2 Al2 C5 -29.5(3)
C81 P2 Al2 P2A -82.8(3)
C2 P2 Al2 P2A 76.7(3)
C71 Al2 C5 C51 62.5(2)
C6 Al2 C5 C51 -167.0(2)
P2A Al2 C5 C51 -61.6(3)
P2 Al2 C5 C51 -44.1(3)
C71 Al2 C5 C53 -171.81(18)
C6 Al2 C5 C53 -41.3(2)
P2A Al2 C5 C53 64.1(3)
P2 Al2 C5 C53 81.7(2)
C71 Al2 C5 C52 -55.2(2)
C6 Al2 C5 C52 75.4(2)
P2A Al2 C5 C52 -179.3(2)
P2 Al2 C5 C52 -161.69(19)
C71 Al2 C6 C61 79.73(19)
C5 Al2 C6 C61 -50.5(2)
P2A Al2 C6 C61 -171.98(19)
P2 Al2 C6 C61 -177.70(17)
C71 Al2 C6 C63 -40.58(19)
C5 Al2 C6 C63 -170.85(16)
P2A Al2 C6 C63 67.71(18)
P2 Al2 C6 C63 61.99(17)
C71 Al2 C6 C62 -160.29(18)
C5 Al2 C6 C62 69.4(2)
P2A Al2 C6 C62 -52.0(2)
P2 Al2 C6 C62 -57.7(2)
C1 P1A C71 C72 -60.9(10)
Al1 P1A C71 C72 103.6(5)
C1 P1A C71 P1 -83.1(8)
Al1 P1A C71 P1 81.5(7)
C1 P1A C71 Al2 115.5(6)
Al1 P1A C71 Al2 -80.0(6)
C1 P1 C71 C72 -97.2(2)
Al1 P1 C71 C72 123.72(19)
C1 P1 C71 P1A 66.6(4)
Al1 P1 C71 P1A -72.4(4)
C1 P1 C71 Al2 89.33(18)
Al1 P1 C71 Al2 -49.74(19)
C6 Al2 C71 C72 -49.31(18)
C5 Al2 C71 C72 81.97(18)
P2A Al2 C71 C72 -147.76(19)
P2 Al2 C71 C72 -159.26(17)
C6 Al2 C71 P1A 133.1(2)
C5 Al2 C71 P1A -95.6(2)
P2A Al2 C71 P1A 34.6(3)
P2 Al2 C71 P1A 23.1(3)
C6 Al2 C71 P1 124.84(15)
C5 Al2 C71 P1 -103.88(16)
P2A Al2 C71 P1 26.4(2)
P2 Al2 C71 P1 14.89(18)
P1A C71 C72 C73 -6.3(6)
P1 C71 C72 C73 2.5(4)
Al2 C71 C72 C73 177.2(3)
C71 C72 C73 C731 -4.5(5)
C71 C72 C73 C733 -125.8(3)
C71 C72 C73 C732 118.9(3)
C2 P2 C81 C82 -58.3(4)
Al2 P2 C81 C82 102.9(3)
C2 P2 C81 P2A -81.8(3)
Al2 P2 C81 P2A 79.4(3)
C2 P2 C81 Al1 118.5(2)
Al2 P2 C81 Al1 -80.2(2)
C2 P2A C81 C82 -98.9(4)
Al2 P2A C81 C82 123.4(3)
C2 P2A C81 P2 63.8(3)
Al2 P2A C81 P2 -73.9(3)
C2 P2A C81 Al1 90.0(3)
Al2 P2A C81 Al1 -47.7(4)
C3 Al1 C81 C82 87.07(18)
C4 Al1 C81 C82 -43.87(19)
P1 Al1 C81 C82 -145.79(15)
P1A Al1 C81 C82 -154.6(2)
C3 Al1 C81 P2 -90.73(15)
C4 Al1 C81 P2 138.33(13)
P1 Al1 C81 P2 36.41(15)
P1A Al1 C81 P2 27.6(3)
C3 Al1 C81 P2A -101.2(2)
C4 Al1 C81 P2A 127.8(2)
P1 Al1 C81 P2A 25.9(2)
P1A Al1 C81 P2A 17.1(4)
P2 C81 C82 C83 -2.9(5)
P2A C81 C82 C83 7.0(4)
Al1 C81 C82 C83 -179.8(3)
C81 C82 C83 C833 -4.8(5)
C81 C82 C83 C831 118.2(3)
C81 C82 C83 C832 -126.1(3)
